data_9001037
loop_
_publ_author_name
'Angel, R. J.'
'Prewitt, C. T.'

_publ_section_title
;
 Crystal structure of mullite: A re-examination of the average structure
;
_journal_name_full 'American Mineralogist'
_journal_page_first 1476
_journal_page_last 1482
_journal_volume 71
_journal_year 1986
_chemical_formula_sum 'Al2.38 O4.77 Si0.62'
_chemical_name_mineral Mullite
_space_group_IT_number 55
_symmetry_space_group_name_Hall '-P 2 2ab'
_symmetry_space_group_name_H-M 'P b a m'
_cell_angle_alpha 90
_cell_angle_beta 90
_cell_angle_gamma 90
_cell_formula_units_Z 2
_cell_length_a 7.5785
_cell_length_b 7.6817
_cell_length_c 2.8864
_cell_volume 168.034
_database_code_amcsd 0001059
_exptl_crystal_density_diffrn 3.122
_cod_original_formula_sum 'Al2.38 Si.62 O4.77'
_cod_database_code 9001037

loop_
_space_group_symop_operation_xyz
x,y,z
1/2+x,1/2-y,z
1/2-x,1/2+y,-z
1/2-x,1/2+y,z
1/2+x,1/2-y,-z
x,y,-z
-x,-y,z
-x,-y,-z

loop_
_atom_site_aniso_label
_atom_site_aniso_U_11
_atom_site_aniso_U_22
_atom_site_aniso_U_33
_atom_site_aniso_U_12
_atom_site_aniso_U_13
_atom_site_aniso_U_23
Al 0.00905 0.00795 0.00701 0.00068 0.00000 0.00000
AlT 0.00742 0.00927 0.00931 -0.00047 0.00000 0.00000
SiT 0.00742 0.00927 0.00931 -0.00047 0.00000 0.00000
AlT* 0.00722 0.00975 0.00687 0.00035 0.00000 0.00000
SiT* 0.00722 0.00975 0.00687 0.00035 0.00000 0.00000
Oab 0.01426 0.01883 0.00743 -0.00708 0.00000 0.00000
Oc 0.01775 0.01554 0.02570 -0.00354 0.00000 0.00000
Oc* 0.01135 0.00777 0.01629 -0.00088 0.00000 0.00000
Od 0.01542 0.01345 0.01300 -0.00649 0.00000 0.00000

loop_
_atom_site_label
_atom_site_fract_x
_atom_site_fract_y
_atom_site_fract_z
_atom_site_occupancy
_atom_site_type_symbol
_atom_site_attached_hydrogens
Al 0.00000 0.00000 0.00000 1.00000 Al 0
AlT 0.14901 0.34026 0.50000 0.56000 Al 0
SiT 0.14901 0.34026 0.50000 0.25000 Si 0
AlT* 0.26247 0.20529 0.50000 0.13000 Al 0
SiT* 0.26247 0.20529 0.50000 0.06000 Si 0
Oab 0.35900 0.42180 0.50000 1.00000 O 0
Oc 0.50000 0.00000 0.50000 0.39000 O 0
Oc* 0.44980 0.05050 0.50000 0.19000 O 0
Od 0.12730 0.21860 0.00000 1.00000 O 0

loop_
_cod_changelog_entry_id
_cod_changelog_entry_author
_cod_changelog_entry_date
_cod_changelog_entry_text
1
;cod-tools version 3.8.0
Id: cif_guess_AMCSD_atom_types 9581 2023-05-17 12:35:41Z saulius
;
2023-05-18T11:36:34+03:00
;Derived atom types and hydrogen counts
from atom names that follow the AMCSD naming convention
(Wat == water, O-H == hydroxyl).
;

loop_
_cod_related_entry_id
_cod_related_entry_database
_cod_related_entry_code
1 MPOD 1000100
2 MPOD 1000187
3 MPOD 1000188
4 MPOD 1000190
5 MPOD 1000191
6 MPOD 1000192
7 AMCSD 0001059
